data_7710110
loop_
_publ_author_name
'Zhang, Yue'
'Wang, Xiang'
'Wang, Yue'
'Xu, Na'
'Wang, Xiu-Li'

_publ_section_title
;
 Cobalt complexes tuned by Anderson-type polyoxometalates and bis-amide
 derivative ligands featuring a &#x2018;V&#x2019;-like connector for
 efficient ampere sensing and the visible-light catalytic reduction of
 Cr(vi)
;
_journal_name_full 'Dalton Transactions'
_journal_paper_doi 10.1039/D1DT04341B
_journal_year 2022
_chemical_formula_moiety 'C50 H50 Co2 Mo6 N8 O36 Te'
_chemical_formula_sum 'C50 H54 Co2 Mo6 N8 O38 Te'
_chemical_formula_weight 2196.11
_space_group_crystal_system triclinic
_space_group_IT_number 2
_space_group_name_Hall '-P 1'
_space_group_name_H-M_alt 'P -1'
_atom_sites_solution_hydrogens mixed
_atom_sites_solution_primary dual
_audit_creation_date 2021-12-08
_audit_creation_method
;
Olex2 1.3-alpha
(compiled 2020.11.12 svn.r5f609507 for OlexSys, GUI svn.r6408)
;
_audit_update_record
;
2021-12-10 deposited with the CCDC.	2022-04-11 downloaded from the CCDC.
;
_cell_angle_alpha 81.880(4)
_cell_angle_beta 83.858(4)
_cell_angle_gamma 75.321(4)
_cell_formula_units_Z 1
_cell_length_a 8.7713(19)
_cell_length_b 10.978(3)
_cell_length_c 18.101(4)
_cell_measurement_reflns_used 1229
_cell_measurement_temperature 296.15
_cell_measurement_theta_max 25.127
_cell_measurement_theta_min 1.628
_cell_volume 1664.6(7)
_computing_cell_refinement 'SAINT+ Ver. 2016.5-0 (Bruker-AXS, 2016)'
_computing_data_collection 'APEX3 Ver. 2016.5-0 (Bruker-AXS, 2016)'
_computing_data_reduction 'SAINT+ Ver. 2016.5-0 (Bruker-AXS, 2016)'
_computing_molecular_graphics 'OLEX2 (Dolomanov et al., 2009)'
_computing_publication_material 'OLEX2 (Dolomanov et al., 2009)'
_computing_structure_refinement 'XL (Sheldrick, 2015b)'
_computing_structure_solution 'XT (Sheldrick, 2015a)'
_diffrn_ambient_temperature 296.15
_diffrn_detector 'charge-coupled device (CCD) area detector'
_diffrn_detector_area_resol_mean 7.9
_diffrn_detector_type 'Bruker APEX II'
_diffrn_measured_fraction_theta_full 0.995
_diffrn_measured_fraction_theta_max 0.995
_diffrn_measurement_device 'three-circle diffractometer'
_diffrn_measurement_device_type 'Bruker APEX II Quazar'
_diffrn_measurement_method '0.5\% \w and 0.5\% \f scans'
_diffrn_radiation_collimation 'focusing mirrors'
_diffrn_radiation_detector 'Bruker APEX II'
_diffrn_radiation_monochromator 'mirror optics'
_diffrn_radiation_probe x-ray
_diffrn_radiation_type 'Mo K\a'
_diffrn_radiation_wavelength 0.71073
_diffrn_radiation_xray_symbol K-L~3~
_diffrn_reflns_av_R_equivalents 0.0476
_diffrn_reflns_av_unetI/netI 0.0988
_diffrn_reflns_Laue_measured_fraction_full 0.995
_diffrn_reflns_Laue_measured_fraction_max 0.995
_diffrn_reflns_limit_h_max 8
_diffrn_reflns_limit_h_min -10
_diffrn_reflns_limit_k_max 11
_diffrn_reflns_limit_k_min -13
_diffrn_reflns_limit_l_max 20
_diffrn_reflns_limit_l_min -21
_diffrn_reflns_number 9133
_diffrn_reflns_point_group_measured_fraction_full 0.995
_diffrn_reflns_point_group_measured_fraction_max 0.995
_diffrn_reflns_theta_full 25.048
_diffrn_reflns_theta_max 25.048
_diffrn_reflns_theta_min 1.931
_diffrn_source 'microfocus sealed X-ray tube'
_diffrn_source_current 30.0
_diffrn_source_power 1.2
_diffrn_source_type 'Incoatec I\ms'
_diffrn_source_voltage 40.0
_diffrn_standards_number 0
_exptl_absorpt_coefficient_mu 2.113
_exptl_absorpt_correction_T_max 0.87
_exptl_absorpt_correction_T_min 0.86
_exptl_absorpt_correction_type multi-scan
_exptl_absorpt_process_details
;
SADABS-2016/2 (Krause et al., 2015) was used for absorption correction.
;
_exptl_crystal_colour green
_exptl_crystal_colour_primary green
_exptl_crystal_density_diffrn 2.191
_exptl_crystal_density_method 'not measured'
_exptl_crystal_description block
_exptl_crystal_F_000 1072
_exptl_crystal_size_max 0.24
_exptl_crystal_size_mid 0.22
_exptl_crystal_size_min 0.2
_refine_diff_density_max 0.676
_refine_diff_density_min -0.922
_refine_diff_density_rms 0.151
_refine_ls_extinction_method none
_refine_ls_goodness_of_fit_ref 0.936
_refine_ls_hydrogen_treatment mixed
_refine_ls_matrix_type full
_refine_ls_number_parameters 479
_refine_ls_number_reflns 5876
_refine_ls_number_restraints 4
_refine_ls_restrained_S_all 0.936
_refine_ls_R_factor_all 0.1099
_refine_ls_R_factor_gt 0.0452
_refine_ls_shift/su_max 0.001
_refine_ls_shift/su_mean 0.000
_refine_ls_structure_factor_coef Fsqd
_refine_ls_weighting_details 'w=1/[\s^2^(Fo^2^)+(0.0418P)^2^] where P=(Fo^2^+2Fc^2^)/3'
_refine_ls_weighting_scheme calc
_refine_ls_wR_factor_gt 0.0850
_refine_ls_wR_factor_ref 0.1066
_reflns_Friedel_coverage 0.000
_reflns_number_gt 3232
_reflns_number_total 5876
_reflns_threshold_expression 'I > 2\s(I)'
_cod_data_source_file d1dt04341b2.cif
_cod_data_source_block 1_CCDC2
_cod_original_cell_volume 1664.6(6)
_cod_database_code 7710110
_shelx_shelxl_version_number 2018/3
_shelx_space_group_comment
;
The symmetry employed for this shelxl refinement is uniquely defined
by the following loop, which should always be used as a source of
symmetry information in preference to the above space-group names.
They are only intended as comments.
;
_olex2_refinement_description
;
1. Fixed Uiso
 At 1.2 times of:
  All C(H) groups, All N(H) groups
 At 1.5 times of:
  All O(H,H) groups
2. Restrained distances
 H2-N2
 0.98 with sigma of 0.002
 Co1-H3WA \\sim Co1-H3WB
 with sigma of 0.02
 Co1-H2WA \\sim Co1-H2WB
 with sigma of 0.02
 Co1-H1WA \\sim Co1-H1WB
 with sigma of 0.02
3.a Free rotating group:
 O2W(H2WA,H2WB), O1W(H1WA,H1WB), O3W(H3WA,H3WB)
3.b Aromatic/amide H refined with riding coordinates:
 N4(H4), C4(H4A), C6(H6), C8(H8), C10(H10), C12(H12), C16(H16), N3(H3),
 C13(H13), C7(H7), C2(H2A), C17(H17), C19(H19), C5(H5), C21(H21), C11(H11),
 C23(H23), C3(H3A)
;
_smtbx_masks_void_probe_radius 1.2
_smtbx_masks_void_truncation_radius 1.2
_olex2_submission_special_instructions 'No special instructions were received'

loop_
_space_group_symop_operation_xyz
'x, y, z'
'-x, -y, -z'

loop_
_atom_site_label
_atom_site_type_symbol
_atom_site_fract_x
_atom_site_fract_y
_atom_site_fract_z
_atom_site_U_iso_or_equiv
_atom_site_adp_type
_atom_site_occupancy
_atom_site_site_symmetry_order
_atom_site_calc_flag
_atom_site_refinement_flags_posn
_atom_site_refinement_flags_adp
_atom_site_refinement_flags_occupancy
_atom_site_disorder_assembly
_atom_site_disorder_group
Te01 Te 1.000000 1.000000 0.000000 0.0181(2) Uani 1 2 d S . P . .
Mo1 Mo 0.76320(8) 1.01092(7) 0.15176(4) 0.0226(2) Uani 1 1 d . . . . .
Mo3 Mo 0.97836(8) 0.73730(7) 0.10553(4) 0.0220(2) Uani 1 1 d . . . . .
Mo2 Mo 0.78151(8) 1.27399(7) 0.04815(4) 0.0232(2) Uani 1 1 d . . . . .
Co1 Co 0.55913(14) 0.77218(11) 0.13728(6) 0.0273(3) Uani 1 1 d D . . . .
O3 O 1.1402(6) 0.8506(5) 0.0483(3) 0.0210(13) Uani 1 1 d . . . . .
O4 O 0.8357(6) 0.9202(5) 0.0400(3) 0.0209(13) Uani 1 1 d . . . . .
O6 O 0.9540(6) 1.0896(5) 0.0877(3) 0.0219(13) Uani 1 1 d . . . . .
O1 O 0.8033(6) 0.6900(5) 0.1256(3) 0.0289(15) Uani 1 1 d . . . . .
O2 O 0.6112(6) 0.9332(5) 0.1673(3) 0.0305(15) Uani 1 1 d . . . . .
O2W O 0.3257(7) 0.8553(6) 0.1497(3) 0.0407(18) Uani 1 1 d G . . . .
H2WA H 0.269054 0.881762 0.112770 0.061 Uiso 1 1 d DG U . . .
H2WB H 0.286722 0.907465 0.181332 0.061 Uiso 1 1 d DG U . . .
O14 O 1.1174(7) 0.6277(5) 0.1541(3) 0.0316(15) Uani 1 1 d . . . . .
O16 O 0.7929(7) 1.3423(5) 0.1253(3) 0.0338(15) Uani 1 1 d . . . . .
O1W O 0.5657(8) 0.8462(7) 0.0225(3) 0.0455(18) Uani 1 1 d G . . . .
H1WA H 0.624341 0.893966 0.001504 0.068 Uiso 1 1 d DG U . . .
H1WB H 0.490200 0.860254 -0.005738 0.068 Uiso 1 1 d DG U . . .
O19 O 1.0290(6) 0.6847(5) 0.0053(3) 0.0252(14) Uani 1 1 d . . . . .
O5 O 0.6567(6) 1.1554(5) 0.0849(3) 0.0260(14) Uani 1 1 d . . . . .
O11 O 0.6418(6) 1.3829(5) -0.0014(3) 0.0316(15) Uani 1 1 d . . . . .
O3W O 0.5445(7) 0.5973(6) 0.1091(3) 0.0396(17) Uani 1 1 d G . . . .
H3WA H 0.505140 0.608414 0.067132 0.059 Uiso 1 1 d DG U . . .
H3WB H 0.637245 0.551219 0.101859 0.059 Uiso 1 1 d DG U . . .
O13 O 0.9350(6) 0.8641(5) 0.1730(3) 0.0276(14) Uani 1 1 d . . . . .
O7 O 0.7606(7) 1.0826(6) 0.2293(3) 0.0383(17) Uani 1 1 d . . . . .
N4 N -0.3743(10) -0.0807(8) 0.6630(4) 0.055(3) Uani 1 1 d . . . . .
H4 H -0.430806 -0.134929 0.665727 0.066 Uiso 1 1 calc R U . . .
O15 O -0.4197(8) 0.2623(7) 0.3465(4) 0.0492(19) Uani 1 1 d . . . . .
N1 N 0.5464(9) 0.6891(7) 0.2498(4) 0.0331(19) Uani 1 1 d . . . . .
O8 O -0.2294(9) 0.0061(7) 0.7263(4) 0.057(2) Uani 1 1 d . . . . .
C1 C -0.2986(12) -0.0751(9) 0.7231(6) 0.040(3) Uani 1 1 d . . . . .
N2 N -0.1769(9) -0.2793(8) 0.8971(4) 0.037(2) Uani 1 1 d D . . . .
O17 O 0.2937(9) 0.4578(7) 0.4434(4) 0.064(2) Uani 1 1 d . . . . .
C4 C -0.3628(10) -0.3642(8) 0.8519(5) 0.031(2) Uani 1 1 d . . . . .
H4A H -0.419067 -0.426512 0.856053 0.037 Uiso 1 1 calc R U . . .
C6 C -0.2583(11) -0.3681(9) 0.9041(5) 0.038(2) Uani 1 1 d . . . . .
H6 H -0.244507 -0.432267 0.944057 0.045 Uiso 1 1 calc R U . . .
C8 C -0.1351(11) 0.3464(9) 0.3028(5) 0.037(2) Uani 1 1 d . . . . .
H8 H -0.184396 0.333320 0.262640 0.045 Uiso 1 1 calc R U . . .
C10 C -0.3839(10) -0.2696(8) 0.7943(5) 0.033(2) Uani 1 1 d . . . . .
H10 H -0.457716 -0.265307 0.760106 0.039 Uiso 1 1 calc R U . . .
C12 C -0.1929(11) -0.1873(9) 0.8406(5) 0.039(2) Uani 1 1 d . . . . .
H12 H -0.134249 -0.126783 0.837246 0.047 Uiso 1 1 calc R U . . .
C14 C -0.2967(11) -0.1802(9) 0.7861(5) 0.032(2) Uani 1 1 d . . . . .
C16 C 0.4309(11) 0.6321(9) 0.2753(5) 0.037(2) Uani 1 1 d . . . . .
H16 H 0.353759 0.634830 0.243183 0.044 Uiso 1 1 calc R U . . .
C18 C -0.3629(13) 0.0006(11) 0.5956(5) 0.048(3) Uani 1 1 d . . . . .
N3 N 0.1862(9) 0.4910(7) 0.3307(4) 0.039(2) Uani 1 1 d . . . . .
H3 H 0.194177 0.526530 0.285442 0.047 Uiso 1 1 calc R U . . .
C20 C 0.4185(11) 0.5693(8) 0.3462(5) 0.030(2) Uani 1 1 d . . . . .
C22 C 0.2940(10) 0.5032(8) 0.3782(5) 0.031(2) Uani 1 1 d . . . . .
C24 C -0.3157(11) 0.2403(9) 0.3905(5) 0.036(2) Uani 1 1 d . . . . .
C25 C -0.3304(12) 0.1554(9) 0.4615(5) 0.041(3) Uani 1 1 d . . . . .
C13 C 0.5364(11) 0.5677(9) 0.3926(5) 0.040(3) Uani 1 1 d . . . . .
H13 H 0.534720 0.525897 0.440974 0.048 Uiso 1 1 calc R U . . .
C7 C 0.6551(12) 0.6276(10) 0.3670(5) 0.045(3) Uani 1 1 d . . . . .
H7 H 0.732148 0.628325 0.398375 0.055 Uiso 1 1 calc R U . . .
C15 C 0.0649(11) 0.4263(9) 0.3489(5) 0.036(2) Uani 1 1 d . . . . .
C2 C 0.6592(11) 0.6860(8) 0.2954(5) 0.033(2) Uani 1 1 d . . . . .
H2A H 0.741330 0.724312 0.277827 0.039 Uiso 1 1 calc R U . . .
C17 C -0.0183(11) 0.4107(9) 0.2913(5) 0.040(3) Uani 1 1 d . . . . .
H17 H 0.006352 0.445354 0.242976 0.048 Uiso 1 1 calc R U . . .
C9 C -0.1797(11) 0.3001(8) 0.3769(5) 0.034(2) Uani 1 1 d . . . . .
C19 C -0.4905(15) 0.0908(10) 0.5700(5) 0.058(3) Uani 1 1 d . . . . .
H19 H -0.588005 0.100547 0.597269 0.070 Uiso 1 1 calc R U . . .
C5 C -0.0976(12) 0.3176(10) 0.4332(5) 0.050(3) Uani 1 1 d . . . . .
H5 H -0.122588 0.284185 0.481772 0.059 Uiso 1 1 calc R U . . .
C21 C -0.2082(14) 0.0634(14) 0.4875(8) 0.105(6) Uani 1 1 d . . . . .
H21 H -0.110263 0.050378 0.460485 0.126 Uiso 1 1 calc R U . . .
C11 C 0.0186(12) 0.3816(10) 0.4215(5) 0.049(3) Uani 1 1 d . . . . .
H11 H 0.066936 0.395409 0.461790 0.059 Uiso 1 1 calc R U . . .
C23 C -0.4746(14) 0.1677(10) 0.5036(5) 0.058(3) Uani 1 1 d . . . . .
H23 H -0.562179 0.228976 0.486762 0.070 Uiso 1 1 calc R U . . .
C3 C -0.2274(15) -0.0116(13) 0.5541(8) 0.100(6) Uani 1 1 d . . . . .
H3A H -0.140668 -0.074000 0.570639 0.120 Uiso 1 1 calc R U . . .
H2 H -0.102(6) -0.288(9) 0.935(3) 0.07(4) Uiso 1 1 d D . . . .

loop_
_atom_site_aniso_label
_atom_site_aniso_U_11
_atom_site_aniso_U_22
_atom_site_aniso_U_33
_atom_site_aniso_U_23
_atom_site_aniso_U_13
_atom_site_aniso_U_12
Te01 0.0173(5) 0.0196(5) 0.0169(4) 0.0022(3) -0.0010(3) -0.0059(3)
Mo1 0.0239(5) 0.0228(5) 0.0201(4) 0.0007(4) 0.0018(3) -0.0070(3)
Mo3 0.0219(5) 0.0211(5) 0.0213(4) 0.0037(3) -0.0003(3) -0.0061(3)
Mo2 0.0241(5) 0.0212(5) 0.0218(4) 0.0008(4) -0.0003(3) -0.0031(3)
Co1 0.0275(7) 0.0315(8) 0.0238(6) 0.0045(5) -0.0026(5) -0.0126(5)
O3 0.020(3) 0.018(3) 0.028(3) 0.000(3) -0.006(3) -0.009(2)
O4 0.019(3) 0.021(3) 0.022(3) 0.000(3) 0.000(2) -0.006(2)
O6 0.019(3) 0.022(3) 0.024(3) -0.004(3) 0.002(2) -0.004(2)
O1 0.024(4) 0.027(4) 0.035(4) 0.003(3) 0.000(3) -0.011(3)
O2 0.029(4) 0.035(4) 0.027(3) -0.002(3) 0.004(3) -0.010(3)
O2W 0.031(4) 0.057(5) 0.033(4) -0.014(4) -0.011(3) 0.000(3)
O14 0.033(4) 0.027(4) 0.031(3) 0.008(3) -0.006(3) -0.005(3)
O16 0.039(4) 0.034(4) 0.031(4) -0.009(3) 0.002(3) -0.012(3)
O1W 0.050(5) 0.064(5) 0.031(4) 0.016(3) -0.011(3) -0.037(4)
O19 0.022(3) 0.025(4) 0.031(3) -0.001(3) 0.000(3) -0.011(3)
O5 0.021(3) 0.026(4) 0.030(3) 0.002(3) 0.001(3) -0.008(3)
O11 0.031(4) 0.021(4) 0.037(4) 0.005(3) -0.003(3) 0.001(3)
O3W 0.037(4) 0.036(4) 0.046(4) -0.002(3) -0.014(3) -0.007(3)
O13 0.030(4) 0.030(4) 0.023(3) 0.002(3) -0.002(3) -0.010(3)
O7 0.049(4) 0.046(4) 0.019(3) -0.005(3) -0.007(3) -0.008(3)
N4 0.076(7) 0.055(6) 0.044(5) 0.029(5) -0.029(5) -0.042(5)
O15 0.060(5) 0.066(5) 0.032(4) 0.001(4) -0.005(4) -0.037(4)
N1 0.032(5) 0.034(5) 0.033(5) 0.001(4) -0.003(4) -0.010(4)
O8 0.085(6) 0.058(5) 0.037(4) 0.009(4) -0.011(4) -0.041(4)
C1 0.047(7) 0.034(6) 0.044(6) 0.003(5) -0.010(5) -0.019(5)
N2 0.030(5) 0.055(6) 0.024(4) -0.008(4) -0.002(4) -0.007(4)
O17 0.069(6) 0.103(7) 0.027(4) 0.023(4) -0.005(4) -0.051(5)
C4 0.033(6) 0.029(6) 0.035(6) 0.000(5) 0.002(4) -0.016(4)
C6 0.041(7) 0.028(6) 0.036(6) 0.008(5) -0.010(5) 0.002(5)
C8 0.041(6) 0.037(6) 0.033(6) -0.002(5) 0.000(5) -0.009(5)
C10 0.034(6) 0.026(6) 0.040(6) -0.005(5) -0.004(4) -0.010(4)
C12 0.040(6) 0.038(6) 0.045(6) 0.003(5) -0.009(5) -0.022(5)
C14 0.037(6) 0.034(6) 0.028(5) 0.001(4) -0.001(4) -0.017(4)
C16 0.031(6) 0.050(7) 0.030(5) -0.001(5) -0.002(4) -0.015(5)
C18 0.054(8) 0.063(8) 0.029(6) 0.012(5) -0.005(5) -0.028(6)
N3 0.054(6) 0.042(5) 0.021(4) 0.007(4) 0.006(4) -0.022(4)
C20 0.037(6) 0.030(6) 0.022(5) 0.003(4) 0.005(4) -0.016(4)
C22 0.031(6) 0.034(6) 0.026(5) 0.001(4) 0.007(4) -0.011(4)
C24 0.042(6) 0.042(6) 0.028(5) -0.009(5) -0.006(5) -0.014(5)
C25 0.049(7) 0.036(6) 0.040(6) 0.004(5) -0.007(5) -0.017(5)
C13 0.042(7) 0.051(7) 0.025(5) -0.003(5) 0.004(5) -0.012(5)
C7 0.047(7) 0.058(8) 0.034(6) -0.003(5) -0.011(5) -0.014(6)
C15 0.046(6) 0.036(6) 0.027(5) 0.006(4) 0.005(5) -0.021(5)
C2 0.032(6) 0.033(6) 0.033(5) -0.002(4) 0.001(4) -0.010(4)
C17 0.054(7) 0.043(7) 0.022(5) 0.008(5) 0.008(5) -0.021(5)
C9 0.048(7) 0.027(6) 0.027(5) 0.008(4) -0.006(5) -0.016(5)
C19 0.099(10) 0.034(7) 0.029(6) -0.001(5) 0.022(6) -0.006(6)
C5 0.070(8) 0.067(8) 0.019(5) 0.007(5) -0.011(5) -0.032(6)
C21 0.043(8) 0.124(13) 0.107(12) 0.072(10) 0.018(8) -0.001(8)
C11 0.058(8) 0.076(9) 0.021(5) 0.012(5) -0.009(5) -0.038(6)
C23 0.085(10) 0.046(7) 0.031(6) 0.006(5) 0.001(6) 0.001(6)
C3 0.051(9) 0.111(12) 0.101(11) 0.076(9) -0.006(8) 0.000(8)

loop_
_atom_type_symbol
_atom_type_description
_atom_type_scat_dispersion_real
_atom_type_scat_dispersion_imag
_atom_type_scat_source
C C 0.0033 0.0016 'International Tables Vol C Tables 4.2.6.8 and 6.1.1.4'
Co Co 0.3494 0.9721 'International Tables Vol C Tables 4.2.6.8 and 6.1.1.4'
H H 0.0000 0.0000 'International Tables Vol C Tables 4.2.6.8 and 6.1.1.4'
Mo Mo -1.6832 0.6857 'International Tables Vol C Tables 4.2.6.8 and 6.1.1.4'
N N 0.0061 0.0033 'International Tables Vol C Tables 4.2.6.8 and 6.1.1.4'
O O 0.0106 0.0060 'International Tables Vol C Tables 4.2.6.8 and 6.1.1.4'
Te Te -0.5308 1.6751 'International Tables Vol C Tables 4.2.6.8 and 6.1.1.4'

loop_
_geom_angle_atom_site_label_1
_geom_angle_atom_site_label_2
_geom_angle_atom_site_label_3
_geom_angle
_geom_angle_site_symmetry_1
_geom_angle_site_symmetry_3
_geom_angle_publ_flag
O3 Te01 O3 180.0 . 2_775 ?
O4 Te01 O3 85.2(2) 2_775 2_775 ?
O4 Te01 O3 85.2(2) . . ?
O4 Te01 O3 94.8(2) 2_775 . ?
O4 Te01 O3 94.8(2) . 2_775 ?
O4 Te01 O4 180.0(3) . 2_775 ?
O4 Te01 O6 86.4(2) 2_775 2_775 ?
O4 Te01 O6 93.6(2) 2_775 . ?
O4 Te01 O6 93.6(2) . 2_775 ?
O4 Te01 O6 86.4(2) . . ?
O6 Te01 O3 85.1(2) . 2_775 ?
O6 Te01 O3 85.1(2) 2_775 . ?
O6 Te01 O3 94.9(2) . . ?
O6 Te01 O3 94.9(2) 2_775 2_775 ?
O6 Te01 O6 180.0 2_775 . ?
O6 Mo1 O4 70.38(18) . . ?
O2 Mo1 O4 88.0(2) . . ?
O2 Mo1 O6 157.5(2) . . ?
O2 Mo1 O5 97.3(2) . . ?
O2 Mo1 O13 97.3(3) . . ?
O5 Mo1 O4 82.4(2) . . ?
O5 Mo1 O6 74.3(2) . . ?
O13 Mo1 O4 73.9(2) . . ?
O13 Mo1 O6 83.0(2) . . ?
O13 Mo1 O5 151.6(2) . . ?
O7 Mo1 O4 164.6(2) . . ?
O7 Mo1 O6 95.5(3) . . ?
O7 Mo1 O2 106.7(3) . . ?
O7 Mo1 O5 100.1(3) . . ?
O7 Mo1 O13 98.8(3) . . ?
O3 Mo3 O4 70.15(18) . . ?
O1 Mo3 O3 157.1(2) . . ?
O1 Mo3 O4 87.6(2) . . ?
O1 Mo3 O19 97.8(2) . . ?
O1 Mo3 O13 97.2(2) . . ?
O14 Mo3 O3 96.1(2) . . ?
O14 Mo3 O4 164.7(2) . . ?
O14 Mo3 O1 106.6(3) . . ?
O14 Mo3 O19 101.0(2) . . ?
O14 Mo3 O13 97.5(2) . . ?
O19 Mo3 O3 74.3(2) . . ?
O19 Mo3 O4 82.20(19) . . ?
O13 Mo3 O3 82.6(2) . . ?
O13 Mo3 O4 74.6(2) . . ?
O13 Mo3 O19 151.6(2) . . ?
O6 Mo2 O3 69.81(18) . 2_775 ?
O16 Mo2 O3 159.3(2) . 2_775 ?
O16 Mo2 O6 93.3(2) . . ?
O16 Mo2 O19 95.1(3) . 2_775 ?
O16 Mo2 O5 103.2(3) . . ?
O16 Mo2 O11 104.6(3) . . ?
O19 Mo2 O3 71.8(2) 2_775 2_775 ?
O19 Mo2 O6 83.3(2) 2_775 . ?
O5 Mo2 O3 84.0(2) . 2_775 ?
O5 Mo2 O6 73.7(2) . . ?
O5 Mo2 O19 151.2(2) . 2_775 ?
O11 Mo2 O3 93.5(2) . 2_775 ?
O11 Mo2 O6 161.7(2) . . ?
O11 Mo2 O19 98.9(2) . 2_775 ?
O11 Mo2 O5 97.8(3) . . ?
O1 Co1 O1W 89.8(3) . . ?
O1 Co1 N1 91.0(3) . . ?
O2 Co1 O1 88.5(2) . . ?
O2 Co1 O1W 91.3(2) . . ?
O2 Co1 O3W 171.0(2) . . ?
O2 Co1 N1 92.4(3) . . ?
O2W Co1 O1 178.4(3) . . ?
O2W Co1 O2 89.9(3) . . ?
O2W Co1 O1W 90.5(3) . . ?
O2W Co1 O3W 98.9(3) . . ?
O2W Co1 N1 88.8(3) . . ?
O3W Co1 O1 82.7(2) . . ?
O3W Co1 O1W 90.4(3) . . ?
O3W Co1 N1 86.1(3) . . ?
N1 Co1 O1W 176.3(3) . . ?
Te01 O3 Mo3 103.7(2) . . ?
Te01 O3 Mo2 101.8(2) . 2_775 ?
Mo3 O3 Mo2 94.04(19) . 2_775 ?
Te01 O4 Mo1 100.1(2) . . ?
Te01 O4 Mo3 100.9(2) . . ?
Mo3 O4 Mo1 89.72(18) . . ?
Te01 O6 Mo1 103.1(2) . . ?
Te01 O6 Mo2 103.3(2) . . ?
Mo1 O6 Mo2 92.45(19) . . ?
Mo3 O1 Co1 138.9(3) . . ?
Mo1 O2 Co1 138.6(3) . . ?
Co1 O2W H2WA 122.5 . . ?
Co1 O2W H2WB 122.8 . . ?
H2WA O2W H2WB 104.5 . . ?
Co1 O1W H1WA 125.4 . . ?
Co1 O1W H1WB 125.8 . . ?
H1WA O1W H1WB 104.5 . . ?
Mo3 O19 Mo2 115.4(3) . 2_775 ?
Mo2 O5 Mo1 114.3(3) . . ?
Co1 O3W H3WA 109.3 . . ?
Co1 O3W H3WB 109.2 . . ?
H3WA O3W H3WB 104.7 . . ?
Mo3 O13 Mo1 116.9(3) . . ?
C1 N4 H4 119.2 . . ?
C1 N4 C18 121.7(9) . . ?
C18 N4 H4 119.2 . . ?
C16 N1 Co1 120.1(6) . . ?
C16 N1 C2 118.8(8) . . ?
C2 N1 Co1 121.0(6) . . ?
N4 C1 C14 116.4(9) . . ?
O8 C1 N4 123.1(9) . . ?
O8 C1 C14 120.4(9) . . ?
C6 N2 H2 116(6) . . ?
C12 N2 C6 121.8(8) . . ?
C12 N2 H2 122(6) . . ?
C6 C4 H4A 120.0 . . ?
C10 C4 H4A 120.0 . . ?
C10 C4 C6 120.0(9) . . ?
N2 C6 C4 119.5(9) . . ?
N2 C6 H6 120.3 . . ?
C4 C6 H6 120.3 . . ?
C17 C8 H8 120.6 . . ?
C17 C8 C9 118.9(9) . . ?
C9 C8 H8 120.5 . . ?
C4 C10 H10 119.9 . . ?
C4 C10 C14 120.2(9) . . ?
C14 C10 H10 119.9 . . ?
N2 C12 H12 119.7 . . ?
N2 C12 C14 120.7(9) . . ?
C14 C12 H12 119.7 . . ?
C10 C14 C1 126.7(9) . . ?
C10 C14 C12 117.7(9) . . ?
C12 C14 C1 115.6(8) . . ?
N1 C16 H16 118.0 . . ?
N1 C16 C20 124.1(9) . . ?
C20 C16 H16 118.0 . . ?
C19 C18 N4 121.8(10) . . ?
C3 C18 N4 120.3(10) . . ?
C3 C18 C19 117.8(10) . . ?
C22 N3 H3 116.6 . . ?
C22 N3 C15 126.8(8) . . ?
C15 N3 H3 116.6 . . ?
C16 C20 C22 126.9(9) . . ?
C16 C20 C13 116.1(9) . . ?
C13 C20 C22 117.0(8) . . ?
O17 C22 N3 122.6(9) . . ?
O17 C22 C20 119.4(9) . . ?
N3 C22 C20 117.9(8) . . ?
O15 C24 C25 118.9(9) . . ?
O15 C24 C9 122.2(9) . . ?
C9 C24 C25 118.8(8) . . ?
C21 C25 C24 122.6(10) . . ?
C21 C25 C23 116.9(10) . . ?
C23 C25 C24 120.4(9) . . ?
C20 C13 H13 119.9 . . ?
C7 C13 C20 120.3(9) . . ?
C7 C13 H13 119.9 . . ?
C13 C7 H7 120.2 . . ?
C2 C7 C13 119.6(10) . . ?
C2 C7 H7 120.2 . . ?
C17 C15 N3 118.2(8) . . ?
C17 C15 C11 117.7(9) . . ?
C11 C15 N3 124.1(9) . . ?
N1 C2 C7 121.2(9) . . ?
N1 C2 H2A 119.4 . . ?
C7 C2 H2A 119.4 . . ?
C8 C17 C15 122.7(9) . . ?
C8 C17 H17 118.7 . . ?
C15 C17 H17 118.7 . . ?
C8 C9 C24 119.2(8) . . ?
C5 C9 C8 117.6(9) . . ?
C5 C9 C24 123.1(8) . . ?
C18 C19 H19 120.0 . . ?
C18 C19 C23 120.0(11) . . ?
C23 C19 H19 120.0 . . ?
C9 C5 H5 118.4 . . ?
C11 C5 C9 123.2(9) . . ?
C11 C5 H5 118.4 . . ?
C25 C21 H21 119.8 . . ?
C25 C21 C3 120.4(12) . . ?
C3 C21 H21 119.8 . . ?
C15 C11 H11 120.2 . . ?
C5 C11 C15 119.7(9) . . ?
C5 C11 H11 120.2 . . ?
C25 C23 H23 119.3 . . ?
C19 C23 C25 121.4(10) . . ?
C19 C23 H23 119.3 . . ?
C18 C3 C21 123.4(11) . . ?
C18 C3 H3A 118.3 . . ?
C21 C3 H3A 118.3 . . ?

loop_
_geom_bond_atom_site_label_1
_geom_bond_atom_site_label_2
_geom_bond_distance
_geom_bond_site_symmetry_2
_geom_bond_publ_flag
Te01 O3 1.941(5) 2_775 ?
Te01 O3 1.941(5) . ?
Te01 O4 1.899(5) 2_775 ?
Te01 O4 1.899(5) . ?
Te01 O6 1.937(5) . ?
Te01 O6 1.937(5) 2_775 ?
Mo1 O4 2.337(5) . ?
Mo1 O6 2.219(5) . ?
Mo1 O2 1.736(6) . ?
Mo1 O5 1.950(5) . ?
Mo1 O13 1.933(5) . ?
Mo1 O7 1.698(5) . ?
Mo3 O3 2.203(5) . ?
Mo3 O4 2.319(5) . ?
Mo3 O1 1.729(5) . ?
Mo3 O14 1.702(5) . ?
Mo3 O19 1.953(5) . ?
Mo3 O13 1.920(5) . ?
Mo2 O3 2.309(5) 2_775 ?
Mo2 O6 2.273(5) . ?
Mo2 O16 1.698(5) . ?
Mo2 O19 1.954(5) 2_775 ?
Mo2 O5 1.913(5) . ?
Mo2 O11 1.710(5) . ?
Co1 O1 2.103(5) . ?
Co1 O2 2.088(6) . ?
Co1 O2W 2.022(6) . ?
Co1 O1W 2.122(6) . ?
Co1 O3W 2.092(7) . ?
Co1 N1 2.114(7) . ?
O2W H2WA 0.8492 . ?
O2W H2WB 0.8508 . ?
O1W H1WA 0.8501 . ?
O1W H1WB 0.8496 . ?
O3W H3WA 0.8490 . ?
O3W H3WB 0.8497 . ?
N4 H4 0.8600 . ?
N4 C1 1.350(11) . ?
N4 C18 1.417(12) . ?
O15 C24 1.230(10) . ?
N1 C16 1.331(11) . ?
N1 C2 1.347(11) . ?
O8 C1 1.209(11) . ?
C1 C14 1.502(12) . ?
N2 C6 1.332(12) . ?
N2 C12 1.324(11) . ?
N2 H2 0.980(2) . ?
O17 C22 1.216(10) . ?
C4 H4A 0.9300 . ?
C4 C6 1.375(12) . ?
C4 C10 1.356(12) . ?
C6 H6 0.9300 . ?
C8 H8 0.9300 . ?
C8 C17 1.368(12) . ?
C8 C9 1.416(12) . ?
C10 H10 0.9300 . ?
C10 C14 1.374(12) . ?
C12 H12 0.9300 . ?
C12 C14 1.393(12) . ?
C16 H16 0.9300 . ?
C16 C20 1.376(11) . ?
C18 C19 1.367(14) . ?
C18 C3 1.323(14) . ?
N3 H3 0.8600 . ?
N3 C22 1.386(11) . ?
N3 C15 1.409(11) . ?
C20 C22 1.484(11) . ?
C20 C13 1.395(12) . ?
C24 C25 1.491(13) . ?
C24 C9 1.484(12) . ?
C25 C21 1.348(14) . ?
C25 C23 1.391(13) . ?
C13 H13 0.9300 . ?
C13 C7 1.374(13) . ?
C7 H7 0.9300 . ?
C7 C2 1.363(12) . ?
C15 C17 1.387(12) . ?
C15 C11 1.392(12) . ?
C2 H2A 0.9300 . ?
C17 H17 0.9300 . ?
C9 C5 1.370(12) . ?
C19 H19 0.9300 . ?
C19 C23 1.384(13) . ?
C5 H5 0.9300 . ?
C5 C11 1.361(13) . ?
C21 H21 0.9300 . ?
C21 C3 1.380(15) . ?
C11 H11 0.9300 . ?
C23 H23 0.9300 . ?
C3 H3A 0.9300 . ?

loop_
_geom_torsion_atom_site_label_1
_geom_torsion_atom_site_label_2
_geom_torsion_atom_site_label_3
_geom_torsion_atom_site_label_4
_geom_torsion
_geom_torsion_site_symmetry_1
_geom_torsion_site_symmetry_2
_geom_torsion_site_symmetry_3
_geom_torsion_site_symmetry_4
_geom_torsion_publ_flag
Co1 N1 C16 C20 176.1(7) . . . . ?
Co1 N1 C2 C7 -177.1(7) . . . . ?
O3 Te01 O4 Mo1 93.6(2) . . . . ?
O3 Te01 O4 Mo1 -86.4(2) 2_775 . . . ?
O3 Te01 O4 Mo3 -178.1(2) 2_775 . . . ?
O3 Te01 O4 Mo3 1.9(2) . . . . ?
O3 Mo3 O1 Co1 -40.5(9) . . . . ?
O4 Mo1 O2 Co1 25.4(5) . . . . ?
O4 Mo3 O1 Co1 -26.5(5) . . . . ?
O6 Te01 O4 Mo1 -1.7(2) . . . . ?
O6 Te01 O4 Mo1 178.3(2) 2_775 . . . ?
O6 Te01 O4 Mo3 -93.4(2) . . . . ?
O6 Te01 O4 Mo3 86.6(2) 2_775 . . . ?
O6 Mo1 O2 Co1 41.2(9) . . . . ?
O14 Mo3 O1 Co1 147.7(4) . . . . ?
O19 Mo3 O1 Co1 -108.3(5) . . . . ?
O5 Mo1 O2 Co1 107.5(5) . . . . ?
O13 Mo1 O2 Co1 -48.1(5) . . . . ?
O13 Mo3 O1 Co1 47.6(5) . . . . ?
O7 Mo1 O2 Co1 -149.6(4) . . . . ?
N4 C1 C14 C10 -11.0(15) . . . . ?
N4 C1 C14 C12 167.7(9) . . . . ?
N4 C18 C19 C23 -179.5(10) . . . . ?
N4 C18 C3 C21 179.4(14) . . . . ?
O15 C24 C25 C21 135.6(13) . . . . ?
O15 C24 C25 C23 -43.6(14) . . . . ?
O15 C24 C9 C8 -22.7(14) . . . . ?
O15 C24 C9 C5 154.6(10) . . . . ?
N1 C16 C20 C22 -179.5(9) . . . . ?
N1 C16 C20 C13 0.1(14) . . . . ?
O8 C1 C14 C10 171.9(10) . . . . ?
O8 C1 C14 C12 -9.4(15) . . . . ?
C1 N4 C18 C19 -113.9(12) . . . . ?
C1 N4 C18 C3 68.1(16) . . . . ?
N2 C12 C14 C1 -177.2(8) . . . . ?
N2 C12 C14 C10 1.6(14) . . . . ?
C4 C10 C14 C1 175.8(9) . . . . ?
C4 C10 C14 C12 -2.9(14) . . . . ?
C6 N2 C12 C14 0.1(14) . . . . ?
C6 C4 C10 C14 2.5(14) . . . . ?
C8 C9 C5 C11 2.9(16) . . . . ?
C10 C4 C6 N2 -0.8(14) . . . . ?
C12 N2 C6 C4 -0.5(14) . . . . ?
C16 N1 C2 C7 -1.1(13) . . . . ?
C16 C20 C22 O17 -175.9(10) . . . . ?
C16 C20 C22 N3 6.9(14) . . . . ?
C16 C20 C13 C7 0.7(14) . . . . ?
C18 N4 C1 O8 7.3(17) . . . . ?
C18 N4 C1 C14 -169.7(9) . . . . ?
C18 C19 C23 C25 0.1(18) . . . . ?
N3 C15 C17 C8 178.1(9) . . . . ?
N3 C15 C11 C5 -178.5(10) . . . . ?
C20 C13 C7 C2 -1.6(15) . . . . ?
C22 N3 C15 C17 -171.9(9) . . . . ?
C22 N3 C15 C11 10.9(16) . . . . ?
C22 C20 C13 C7 -179.6(9) . . . . ?
C24 C25 C21 C3 179.1(13) . . . . ?
C24 C25 C23 C19 -179.3(9) . . . . ?
C24 C9 C5 C11 -174.4(10) . . . . ?
C25 C24 C9 C8 160.1(9) . . . . ?
C25 C24 C9 C5 -22.6(14) . . . . ?
C25 C21 C3 C18 0(3) . . . . ?
C13 C20 C22 O17 4.4(13) . . . . ?
C13 C20 C22 N3 -172.7(8) . . . . ?
C13 C7 C2 N1 1.8(15) . . . . ?
C15 N3 C22 O17 -0.5(15) . . . . ?
C15 N3 C22 C20 176.6(8) . . . . ?
C2 N1 C16 C20 0.1(14) . . . . ?
C17 C8 C9 C24 174.6(9) . . . . ?
C17 C8 C9 C5 -2.8(14) . . . . ?
C17 C15 C11 C5 4.3(16) . . . . ?
C9 C8 C17 C15 3.8(15) . . . . ?
C9 C24 C25 C21 -47.1(16) . . . . ?
C9 C24 C25 C23 133.6(10) . . . . ?
C9 C5 C11 C15 -3.7(18) . . . . ?
C19 C18 C3 C21 1(2) . . . . ?
C21 C25 C23 C19 1.4(17) . . . . ?
C11 C15 C17 C8 -4.5(15) . . . . ?
C23 C25 C21 C3 -2(2) . . . . ?
C3 C18 C19 C23 -1.5(18) . . . . ?

loop_
_smtbx_masks_void_nr
_smtbx_masks_void_average_x
_smtbx_masks_void_average_y
_smtbx_masks_void_average_z
_smtbx_masks_void_volume
_smtbx_masks_void_count_electrons
_smtbx_masks_void_content
1 -0.024 -0.193 0.373 58.6 10.3 '1 H2O'
2 0.024 0.193 0.627 58.6 10.4 '1 H2O'
